data_4033913
loop_
_publ_author_name
'Lan, Ping'
'Banwell, Martin G.'
'Willis, Anthony C.'

_publ_section_title
;
 Application of Electrocyclic Ring-Opening and Desymmetrizing Nucleophilic
 Trappings of meso-6,6-Dibromobicyclo[3.1.0]hexanes to Total Syntheses of
 Crinine and Haemanthamine Alkaloids.
;
_journal_issue 6
_journal_name_full 'The Journal of organic chemistry'
_journal_page_first 3431
_journal_page_last 3466
_journal_paper_doi 10.1021/acs.joc.9b00018
_journal_volume 84
_journal_year 2019
_chemical_compound_source local
_chemical_formula_moiety 'C18 H22 N O5 +, C6 H2 N3 O7 -'
_chemical_formula_sum 'C24 H24 N4 O12'
_chemical_formula_weight 560.47
_space_group_IT_number 14
_space_group_name_Hall '-P 2ybc'
_space_group_name_H-M_alt 'P 1 21/c 1'
_symmetry_cell_setting monoclinic
_symmetry_space_group_name_H-M 'P 1 21/c 1'
_atom_sites_solution_hydrogens difmap
_atom_sites_solution_primary direct
_audit_creation_date 13-04-22
_audit_creation_method CRYSTALS_ver_14.40
_audit_update_record
;
2013-04-23 - Report on C24 H24 N4 O12
            by Anthony C. Willis
            for  Ping Lan and Martin Banwell


2013-04-23 - passes checkcif tests

;
_cell_angle_alpha 90
_cell_angle_beta 98.4742(9)
_cell_angle_gamma 90
_cell_formula_units_Z 4
_cell_length_a 14.1046(2)
_cell_length_b 7.5282(1)
_cell_length_c 23.5058(3)
_cell_measurement_reflns_used 38985
_cell_measurement_temperature 200
_cell_measurement_theta_max 27.5
_cell_measurement_theta_min 2.6
_cell_volume 2468.65(6)
_computing_cell_refinement 'DENZO/SCALEPACK (Otwinowski & Minor, 1997)'
_computing_data_collection 'COLLECT (Nonius, 2001).'
_computing_data_reduction 'DENZO/SCALEPACK (Otwinowski & Minor, 1997)'
_computing_molecular_graphics 'CAMERON (Watkin et al., 1996)'
_computing_publication_material 'CRYSTALS (Betteridge et al., 2003)'
_computing_structure_refinement 'CRYSTALS (Betteridge et al., 2003)'
_computing_structure_solution 'SIR92 (Altomare et al., 1994)'
_diffrn_ambient_temperature 200
_diffrn_measured_fraction_theta_full 0.998
_diffrn_measured_fraction_theta_max 0.998
_diffrn_measurement_device Area
_diffrn_measurement_device_type 'Nonius KappaCCD'
_diffrn_measurement_method ' \f and \w scans with CCD '
_diffrn_radiation_monochromator graphite
_diffrn_radiation_type 'Mo K\a'
_diffrn_radiation_wavelength 0.71073
_diffrn_reflns_av_R_equivalents 0.037
_diffrn_reflns_limit_h_max 18
_diffrn_reflns_limit_h_min -18
_diffrn_reflns_limit_k_max 9
_diffrn_reflns_limit_k_min -9
_diffrn_reflns_limit_l_max 30
_diffrn_reflns_limit_l_min -30
_diffrn_reflns_number 51650
_diffrn_reflns_theta_full 27.475
_diffrn_reflns_theta_max 27.475
_diffrn_reflns_theta_min 2.844
_diffrn_standards_number 0
_exptl_absorpt_coefficient_mu 0.123
_exptl_absorpt_correction_T_max 0.99
_exptl_absorpt_correction_T_min 0.88
_exptl_absorpt_correction_type multi-scan
_exptl_absorpt_process_details 'DENZO/SCALEPACK (Otwinowski & Minor, 1997)'
_exptl_crystal_colour colourless
_exptl_crystal_density_diffrn 1.508
_exptl_crystal_density_method 'not measured'
_exptl_crystal_description plate
_exptl_crystal_F_000 1168
_exptl_crystal_size_max 0.460
_exptl_crystal_size_mid 0.250
_exptl_crystal_size_min 0.050
_refine_diff_density_max 0.34
_refine_diff_density_min -0.37
_refine_ls_extinction_method None
_refine_ls_goodness_of_fit_ref 0.9530
_refine_ls_hydrogen_treatment refxyz
_refine_ls_matrix_type full
_refine_ls_number_parameters 433
_refine_ls_number_reflns 5637
_refine_ls_number_restraints 0
_refine_ls_R_factor_all 0.0640
_refine_ls_R_factor_gt 0.0431
_refine_ls_shift/su_max 0.0078415
_refine_ls_shift/su_mean 0.0003750
_refine_ls_structure_factor_coef Fsqd
_refine_ls_weighting_details
;
 Method= Modified Sheldrick 
 w=1/[\s^2^(F^2^) + ( 0.05P)^2^ + 1.08P] 
 ,where P=(max(Fo^2^,0) + 2Fc^2^)/3 
;
_refine_ls_weighting_scheme calc
_refine_ls_wR_factor_all 0.1098
_refine_ls_wR_factor_gt 0.1006
_refine_ls_wR_factor_ref 0.1098
_reflns_limit_h_max 18
_reflns_limit_h_min -18
_reflns_limit_k_max 9
_reflns_limit_k_min 0
_reflns_limit_l_max 30
_reflns_limit_l_min 0
_reflns_number_gt 4198
_reflns_number_total 5652
_reflns_threshold_expression I>2.0\s(I)
_oxford_diffrn_Wilson_B_factor 2.88
_oxford_diffrn_Wilson_scale 5.16
_oxford_refine_ls_r_factor_ref 0.0640
_oxford_refine_ls_scale 0.4745(7)
_oxford_reflns_number_all 5637
_oxford_reflns_threshold_expression_ref I>0.0\s(I)
_oxford_structure_analysis_title 'ban1316 At 14: 1 on 22/4/13'
_cod_data_source_file jo9b00018_si_006.cif
_cod_data_source_block ban1316
_cod_original_sg_symbol_H-M 'P 1 21/c 1 '
_cod_database_code 4033913

loop_
_symmetry_equiv_pos_as_xyz
x,y,z
-x,-y,-z
-x,y+1/2,-z+1/2
x,-y+1/2,z+1/2

loop_
_atom_site_label
_atom_site_type_symbol
_atom_site_fract_x
_atom_site_fract_y
_atom_site_fract_z
_atom_site_U_iso_or_equiv
_atom_site_occupancy
_atom_site_adp_type
C1 C 0.09444(10) 0.4112(2) 0.55825(6) 0.0312 1.0000 Uani
C2 C 0.09345(11) 0.2896(2) 0.51758(6) 0.0312 1.0000 Uani
C3 C 0.17845(11) 0.17925(19) 0.50865(6) 0.0293 1.0000 Uani
O4 O 0.14890(8) -0.00333(13) 0.50011(4) 0.0348 1.0000 Uani
C5 C 0.11495(15) -0.0444(3) 0.44118(8) 0.0442 1.0000 Uani
C6 C 0.25726(11) 0.18524(19) 0.56005(6) 0.0294 1.0000 Uani
C7 C 0.27344(10) 0.37026(19) 0.58558(6) 0.0269 1.0000 Uani
N8 N 0.31532(8) 0.49822(16) 0.54481(5) 0.0290 1.0000 Uani
C9 C 0.41897(11) 0.5381(3) 0.56494(8) 0.0388 1.0000 Uani
C10 C 0.25443(12) 0.6625(2) 0.53967(7) 0.0327 1.0000 Uani
C11 C 0.20489(10) 0.66073(19) 0.59271(6) 0.0300 1.0000 Uani
O12 O 0.12252(8) 0.76589(15) 0.58757(5) 0.0375 1.0000 Uani
C13 C 0.18171(10) 0.46179(19) 0.60029(6) 0.0275 1.0000 Uani
C14 C 0.16637(10) 0.4194(2) 0.66175(6) 0.0301 1.0000 Uani
C15 C 0.12212(11) 0.2583(2) 0.67328(7) 0.0365 1.0000 Uani
C16 C 0.11002(12) 0.2253(2) 0.72907(7) 0.0420 1.0000 Uani
O17 O 0.07224(11) 0.0761(2) 0.75123(6) 0.0633 1.0000 Uani
C18 C 0.06113(18) 0.1247(4) 0.80910(9) 0.0705 1.0000 Uani
O19 O 0.12008(10) 0.2767(2) 0.82441(5) 0.0617 1.0000 Uani
C20 C 0.13902(11) 0.3450(3) 0.77266(7) 0.0429 1.0000 Uani
C21 C 0.18220(12) 0.5019(3) 0.76294(7) 0.0422 1.0000 Uani
C22 C 0.19648(10) 0.5386(2) 0.70581(6) 0.0344 1.0000 Uani
C23 C 0.24230(13) 0.7128(2) 0.69368(7) 0.0401 1.0000 Uani
O24 O 0.27462(7) 0.71673(14) 0.63873(4) 0.0358 1.0000 Uani
C25 C 0.36600(10) 0.2736(2) 0.40585(6) 0.0307 1.0000 Uani
C26 C 0.40362(11) 0.1111(2) 0.38572(6) 0.0332 1.0000 Uani
C27 C 0.42299(11) 0.0841(2) 0.33097(7) 0.0387 1.0000 Uani
C28 C 0.40026(12) 0.2176(2) 0.29060(6) 0.0404 1.0000 Uani
C29 C 0.35934(13) 0.3747(2) 0.30468(7) 0.0422 1.0000 Uani
C30 C 0.34111(12) 0.3996(2) 0.35980(7) 0.0376 1.0000 Uani
O31 O 0.36221(8) 0.30264(15) 0.45785(4) 0.0392 1.0000 Uani
N32 N 0.42487(11) -0.0343(2) 0.42667(6) 0.0459 1.0000 Uani
O33 O 0.37084(12) -0.06143(19) 0.46138(6) 0.0672 1.0000 Uani
O34 O 0.49532(13) -0.1251(2) 0.42306(7) 0.0849 1.0000 Uani
N35 N 0.41685(12) 0.1904(3) 0.23205(6) 0.0555 1.0000 Uani
O36 O 0.44683(12) 0.0444(3) 0.21880(6) 0.0798 1.0000 Uani
O37 O 0.39806(12) 0.3135(2) 0.19748(5) 0.0731 1.0000 Uani
N38 N 0.29470(14) 0.5637(2) 0.37163(7) 0.0587 1.0000 Uani
O39 O 0.30449(17) 0.6929(2) 0.34109(7) 0.0960 1.0000 Uani
O40 O 0.24548(14) 0.5668(2) 0.41100(7) 0.0821 1.0000 Uani
H81 H 0.3144(12) 0.444(2) 0.5081(8) 0.0425 1.0000 Uiso
H121 H 0.1272(14) 0.852(3) 0.5622(9) 0.0562 1.0000 Uiso
H11 H 0.0354(12) 0.475(2) 0.5633(7) 0.0358 1.0000 Uiso
H21 H 0.0364(12) 0.265(2) 0.4914(7) 0.0366 1.0000 Uiso
H31 H 0.2051(11) 0.220(2) 0.4743(7) 0.0339 1.0000 Uiso
H51 H 0.0934(15) -0.169(3) 0.4397(9) 0.0645 1.0000 Uiso
H52 H 0.1669(16) -0.025(3) 0.4178(9) 0.0662 1.0000 Uiso
H53 H 0.0599(16) 0.035(3) 0.4252(9) 0.0659 1.0000 Uiso
H61 H 0.3165(12) 0.138(2) 0.5496(7) 0.0344 1.0000 Uiso
H62 H 0.2404(12) 0.106(2) 0.5903(7) 0.0353 1.0000 Uiso
H71 H 0.3209(11) 0.363(2) 0.6200(7) 0.0304 1.0000 Uiso
H91 H 0.4398(14) 0.617(3) 0.5359(9) 0.0570 1.0000 Uiso
H92 H 0.4247(14) 0.595(3) 0.6035(9) 0.0549 1.0000 Uiso
H93 H 0.4518(14) 0.424(3) 0.5684(8) 0.0555 1.0000 Uiso
H101 H 0.2951(12) 0.765(2) 0.5378(7) 0.0389 1.0000 Uiso
H102 H 0.2085(13) 0.652(2) 0.5047(7) 0.0382 1.0000 Uiso
H151 H 0.1011(12) 0.173(2) 0.6425(8) 0.0435 1.0000 Uiso
H181 H 0.0818(18) 0.024(3) 0.8359(11) 0.0849 1.0000 Uiso
H182 H -0.0063(19) 0.165(3) 0.8110(10) 0.0840 1.0000 Uiso
H211 H 0.2035(13) 0.584(3) 0.7944(8) 0.0514 1.0000 Uiso
H231 H 0.3007(14) 0.733(2) 0.7219(8) 0.0480 1.0000 Uiso
H232 H 0.1942(13) 0.810(3) 0.6956(8) 0.0476 1.0000 Uiso
H271 H 0.4490(13) -0.026(3) 0.3215(7) 0.0468 1.0000 Uiso
H291 H 0.3422(13) 0.465(3) 0.2766(8) 0.0513 1.0000 Uiso

loop_
_atom_site_aniso_label
_atom_site_aniso_U_11
_atom_site_aniso_U_22
_atom_site_aniso_U_33
_atom_site_aniso_U_23
_atom_site_aniso_U_13
_atom_site_aniso_U_12
C1 0.0287(7) 0.0282(8) 0.0366(8) 0.0008(6) 0.0046(6) 0.0032(6)
C2 0.0313(7) 0.0282(8) 0.0324(7) 0.0006(6) -0.0013(6) 0.0006(6)
C3 0.0362(8) 0.0219(7) 0.0302(7) -0.0001(6) 0.0062(6) -0.0020(6)
O4 0.0455(6) 0.0240(5) 0.0346(5) -0.0023(4) 0.0046(5) -0.0039(5)
C5 0.0536(11) 0.0387(10) 0.0386(9) -0.0090(7) 0.0013(8) -0.0041(8)
C6 0.0313(7) 0.0256(7) 0.0316(7) 0.0021(6) 0.0053(6) 0.0032(6)
C7 0.0278(7) 0.0267(7) 0.0263(7) 0.0011(5) 0.0048(6) 0.0002(6)
N8 0.0306(6) 0.0272(6) 0.0308(6) -0.0014(5) 0.0095(5) -0.0003(5)
C9 0.0297(8) 0.0403(10) 0.0477(10) -0.0025(8) 0.0099(7) -0.0041(7)
C10 0.0362(8) 0.0269(8) 0.0368(8) 0.0025(6) 0.0117(7) 0.0023(6)
C11 0.0307(7) 0.0259(7) 0.0342(8) -0.0016(6) 0.0076(6) 0.0017(6)
O12 0.0401(6) 0.0292(6) 0.0456(6) 0.0020(5) 0.0147(5) 0.0067(5)
C13 0.0282(7) 0.0260(7) 0.0290(7) -0.0025(6) 0.0066(5) 0.0006(6)
C14 0.0282(7) 0.0331(8) 0.0305(7) -0.0007(6) 0.0090(6) 0.0008(6)
C15 0.0363(8) 0.0381(9) 0.0370(8) -0.0011(7) 0.0113(7) -0.0047(7)
C16 0.0372(8) 0.0491(10) 0.0421(9) 0.0074(8) 0.0136(7) -0.0067(7)
O17 0.0734(9) 0.0682(9) 0.0531(8) 0.0128(7) 0.0247(7) -0.0244(8)
C18 0.0614(13) 0.104(2) 0.0483(12) 0.0158(12) 0.0160(10) -0.0250(14)
O19 0.0593(8) 0.0926(11) 0.0362(7) 0.0081(7) 0.0172(6) -0.0177(8)
C20 0.0341(8) 0.0649(12) 0.0316(8) 0.0043(8) 0.0112(7) -0.0016(8)
C21 0.0370(8) 0.0582(11) 0.0328(8) -0.0080(8) 0.0095(7) -0.0021(8)
C22 0.0306(7) 0.0408(9) 0.0329(8) -0.0041(6) 0.0088(6) 0.0005(6)
C23 0.0487(10) 0.0382(9) 0.0349(8) -0.0104(7) 0.0111(7) -0.0067(8)
O24 0.0382(6) 0.0332(6) 0.0373(6) -0.0077(5) 0.0105(5) -0.0077(5)
C25 0.0290(7) 0.0331(8) 0.0312(7) -0.0011(6) 0.0077(6) -0.0023(6)
C26 0.0327(7) 0.0359(8) 0.0313(7) 0.0001(6) 0.0056(6) 0.0018(6)
C27 0.0352(8) 0.0462(10) 0.0356(8) -0.0094(7) 0.0084(7) 0.0030(7)
C28 0.0401(8) 0.0546(11) 0.0276(7) -0.0050(7) 0.0087(6) -0.0099(8)
C29 0.0505(10) 0.0432(10) 0.0314(8) 0.0052(7) 0.0011(7) -0.0105(8)
C30 0.0441(9) 0.0314(8) 0.0368(8) -0.0005(6) 0.0043(7) 0.0003(7)
O31 0.0476(6) 0.0414(6) 0.0306(6) -0.0020(5) 0.0126(5) 0.0061(5)
N32 0.0584(9) 0.0404(8) 0.0384(7) -0.0009(6) 0.0053(7) 0.0130(7)
O33 0.0980(11) 0.0502(8) 0.0604(9) 0.0178(7) 0.0349(8) 0.0071(8)
O34 0.0918(12) 0.0886(12) 0.0745(11) 0.0162(9) 0.0125(9) 0.0558(10)
N35 0.0520(9) 0.0859(13) 0.0292(7) -0.0079(8) 0.0079(7) -0.0154(9)
O36 0.0800(11) 0.1205(15) 0.0404(8) -0.0211(8) 0.0143(7) 0.0284(10)
O37 0.1037(12) 0.0862(11) 0.0295(7) 0.0015(7) 0.0103(7) -0.0392(10)
N38 0.0892(13) 0.0398(9) 0.0428(9) -0.0001(7) -0.0042(9) 0.0175(8)
O39 0.172(2) 0.0448(9) 0.0671(10) 0.0172(8) 0.0031(11) 0.0260(10)
O40 0.1145(14) 0.0723(11) 0.0610(9) -0.0053(8) 0.0182(9) 0.0484(10)

loop_
_atom_type_symbol
_atom_type_scat_dispersion_real
_atom_type_scat_dispersion_imag
_atom_type_scat_Cromer_Mann_a1
_atom_type_scat_Cromer_Mann_b1
_atom_type_scat_Cromer_Mann_a2
_atom_type_scat_Cromer_Mann_b2
_atom_type_scat_Cromer_Mann_a3
_atom_type_scat_Cromer_Mann_b3
_atom_type_scat_Cromer_Mann_a4
_atom_type_scat_Cromer_Mann_b4
_atom_type_scat_Cromer_Mann_c
_atom_type_scat_source
C 0.0033 0.0016 2.3100 20.8439 1.0200 10.2075 1.5886 0.5687 0.8650 51.6512 0.2156 'International Tables Vol C 4.2.6.8 and 6.1.1.4'
H 0.0000 0.0000 0.4930 10.5109 0.3229 26.1257 0.1402 3.1424 0.0408 57.7998 0.0030 'International Tables Vol C 4.2.6.8 and 6.1.1.4'
N 0.0061 0.0033 12.2126 0.0057 3.1322 9.8933 2.0125 28.9975 1.1663 0.5826 -11.5290 'International Tables Vol C 4.2.6.8 and 6.1.1.4'
O 0.0106 0.0060 3.0485 13.2771 2.2868 5.7011 1.5463 0.3239 0.8670 32.9089 0.2508 'International Tables Vol C 4.2.6.8 and 6.1.1.4'

loop_
_geom_angle_atom_site_label_1
_geom_angle_atom_site_label_2
_geom_angle_atom_site_label_3
_geom_angle
_geom_angle_publ_flag
C2 C1 C13 124.66(13) yes
C2 C1 H11 120.5(10) no
C13 C1 H11 114.8(10) no
C1 C2 C3 124.17(14) yes
C1 C2 H21 121.1(10) no
C3 C2 H21 114.7(10) no
C2 C3 O4 109.10(12) yes
C2 C3 C6 112.30(12) yes
O4 C3 C6 107.58(11) yes
C2 C3 H31 110.4(9) no
O4 C3 H31 108.8(9) no
C6 C3 H31 108.6(9) no
C3 O4 C5 112.93(12) yes
O4 C5 H51 107.3(12) no
O4 C5 H52 109.7(12) no
H51 C5 H52 111.5(17) no
O4 C5 H53 111.3(12) no
H51 C5 H53 109.5(18) no
H52 C5 H53 107.5(17) no
C3 C6 C7 113.03(12) yes
C3 C6 H61 110.1(9) no
C7 C6 H61 110.4(10) no
C3 C6 H62 109.4(10) no
C7 C6 H62 107.8(9) no
H61 C6 H62 105.8(13) no
C6 C7 N8 112.15(11) yes
C6 C7 C13 114.45(12) yes
N8 C7 C13 105.71(11) yes
C6 C7 H71 108.9(9) no
N8 C7 H71 105.8(9) no
C13 C7 H71 109.4(9) no
C7 N8 C9 112.04(12) yes
C7 N8 C10 107.38(10) yes
C9 N8 C10 112.37(12) yes
C7 N8 H81 110.0(10) no
C9 N8 H81 104.8(10) no
C10 N8 H81 110.3(11) no
N8 C9 H91 106.2(12) no
N8 C9 H92 108.5(11) no
H91 C9 H92 112.4(16) no
N8 C9 H93 106.3(12) no
H91 C9 H93 113.9(16) no
H92 C9 H93 109.2(16) no
N8 C10 C11 104.74(12) yes
N8 C10 H101 109.0(10) no
C11 C10 H101 113.1(10) no
N8 C10 H102 107.5(10) no
C11 C10 H102 111.4(10) no
H101 C10 H102 110.7(14) no
C10 C11 O12 113.72(12) yes
C10 C11 C13 103.51(11) yes
O12 C11 C13 111.79(12) yes
C10 C11 O24 105.87(12) yes
O12 C11 O24 111.90(11) yes
C13 C11 O24 109.56(12) yes
C11 O12 H121 109.1(13) no
C11 C13 C7 101.95(11) yes
C11 C13 C1 109.53(12) yes
C7 C13 C1 111.66(11) yes
C11 C13 C14 111.91(11) yes
C7 C13 C14 110.96(11) yes
C1 C13 C14 110.56(11) yes
C13 C14 C15 119.42(13) yes
C13 C14 C22 120.01(13) yes
C15 C14 C22 120.57(14) yes
C14 C15 C16 117.49(15) yes
C14 C15 H151 121.2(10) no
C16 C15 H151 121.3(10) no
C15 C16 O17 128.27(16) yes
C15 C16 C20 121.81(16) yes
O17 C16 C20 109.90(14) yes
C16 O17 C18 104.59(16) yes
O17 C18 O19 107.54(15) yes
O17 C18 H181 109.8(15) no
O19 C18 H181 110.1(15) no
O17 C18 H182 110.8(14) no
O19 C18 H182 105.4(15) no
H181 C18 H182 113(2) no
C18 O19 C20 104.88(14) yes
O19 C20 C16 109.62(16) yes
O19 C20 C21 128.20(16) yes
C16 C20 C21 122.14(15) yes
C20 C21 C22 117.26(16) yes
C20 C21 H211 121.2(11) no
C22 C21 H211 121.5(11) no
C21 C22 C14 120.72(15) yes
C21 C22 C23 118.34(14) yes
C14 C22 C23 120.91(13) yes
C22 C23 O24 113.01(12) yes
C22 C23 H231 110.3(11) no
O24 C23 H231 104.9(10) no
C22 C23 H232 108.5(10) no
O24 C23 H232 109.4(10) no
H231 C23 H232 110.8(15) no
C23 O24 C11 113.93(11) yes
C26 C25 C30 111.87(13) yes
C26 C25 O31 122.70(14) yes
C30 C25 O31 125.27(14) yes
C25 C26 C27 124.66(15) yes
C25 C26 N32 118.05(13) yes
C27 C26 N32 117.28(14) yes
C26 C27 C28 118.51(16) yes
C26 C27 H271 119.3(11) no
C28 C27 H271 122.1(11) no
C27 C28 C29 121.38(14) yes
C27 C28 N35 119.69(16) yes
C29 C28 N35 118.91(16) yes
C28 C29 C30 119.22(16) yes
C28 C29 H291 121.2(11) no
C30 C29 H291 119.6(11) no
C25 C30 C29 124.07(15) yes
C25 C30 N38 119.01(14) yes
C29 C30 N38 116.92(15) yes
C26 N32 O33 118.79(14) yes
C26 N32 O34 117.71(15) yes
O33 N32 O34 123.48(16) yes
C28 N35 O36 118.49(17) yes
C28 N35 O37 118.10(18) yes
O36 N35 O37 123.39(16) yes
C30 N38 O39 118.12(18) yes
C30 N38 O40 118.78(16) yes
O39 N38 O40 123.08(18) yes

loop_
_geom_bond_atom_site_label_1
_geom_bond_atom_site_label_2
_geom_bond_distance
_geom_bond_publ_flag
C1 C2 1.323(2) yes
C1 C13 1.509(2) yes
C1 H11 0.984(17) no
C2 C3 1.498(2) yes
C2 H21 0.956(17) no
C3 O4 1.4418(17) yes
C3 C6 1.517(2) yes
C3 H31 0.989(16) no
O4 C5 1.4311(19) yes
C5 H51 0.99(2) no
C5 H52 0.99(2) no
C5 H53 1.01(2) no
C6 C7 1.521(2) yes
C6 H61 0.971(17) no
C6 H62 0.982(17) no
C7 N8 1.5370(18) yes
C7 C13 1.5491(19) yes
C7 H71 0.973(16) no
N8 C9 1.499(2) yes
N8 C10 1.5003(19) yes
N8 H81 0.953(18) no
C9 H91 0.98(2) no
C9 H92 0.99(2) no
C9 H93 0.97(2) no
C10 C11 1.516(2) yes
C10 H101 0.967(18) no
C10 H102 0.972(18) no
C11 O12 1.3963(17) yes
C11 C13 1.549(2) yes
C11 O24 1.4149(18) yes
O12 H121 0.89(2) no
C13 C14 1.5257(19) yes
C14 C15 1.408(2) yes
C14 C22 1.389(2) yes
C15 C16 1.370(2) yes
C15 H151 0.980(18) no
C16 O17 1.378(2) yes
C16 C20 1.380(2) yes
O17 C18 1.439(3) yes
C18 O19 1.429(3) yes
C18 H181 1.00(3) no
C18 H182 1.01(3) no
O19 C20 1.3825(19) yes
C20 C21 1.364(3) yes
C21 C22 1.414(2) yes
C21 H211 0.979(19) no
C22 C23 1.507(2) yes
C23 O24 1.4319(18) yes
C23 H231 0.991(19) no
C23 H232 1.006(19) no
C25 C26 1.441(2) yes
C25 C30 1.443(2) yes
C25 O31 1.2507(17) yes
C26 C27 1.370(2) yes
C26 N32 1.459(2) yes
C27 C28 1.387(2) yes
C27 H271 0.946(19) no
C28 C29 1.377(3) yes
C28 N35 1.444(2) yes
C29 C30 1.371(2) yes
C29 H291 0.95(2) no
C30 N38 1.444(2) yes
N32 O33 1.2130(19) yes
N32 O34 1.2193(19) yes
N35 O36 1.234(2) yes
N35 O37 1.235(2) yes
N38 O39 1.229(2) yes
N38 O40 1.236(2) yes

loop_
_geom_contact_atom_site_label_1
_geom_contact_atom_site_label_2
_geom_contact_distance
_geom_contact_site_symmetry_2
_geom_contact_publ_flag
O4 O12 2.758(2) 1_545 no
O4 C10 3.000(2) 1_545 no
O4 C11 3.354(2) 1_545 no
O4 O33 3.415(2) . no
O17 C20 3.425(2) 3_546 no
O17 C21 3.599(2) 3_546 no
O19 C30 3.378(2) 4 no
O19 C5 3.414(2) 4 no
O19 O40 3.591(2) 4 no
O24 O36 3.458(2) 4 no
O31 N8 2.680(2) . no
O31 C9 3.086(2) . no
O31 C6 3.129(2) . no
O31 C3 3.149(2) . no
O31 C9 3.426(2) 2_666 no
O31 C7 3.457(2) . no
O31 O34 3.464(2) 2_656 no
O33 C10 3.360(2) 1_545 no
O33 O34 3.377(2) 2_656 no
O33 O39 3.393(2) 1_545 no
O33 O40 3.427(2) 1_545 no
O33 C6 3.534(2) . no
O33 C5 3.573(3) . no
O33 C3 3.573(2) . no
O33 N38 3.592(2) 1_545 no
O34 C9 3.333(3) 2_656 no
O34 O39 3.362(3) 1_545 no
O34 O37 3.429(2) 3_645 no
O34 C6 3.483(2) 2_656 no
O36 C29 3.139(3) 3_645 no
O36 O37 3.227(2) 3_645 no
O36 C28 3.300(3) 3_645 no
O36 N35 3.388(3) 3_645 no
O36 C23 3.452(2) 4_554 no
O36 C22 3.555(2) 4_554 no
O37 C7 3.250(2) 4_554 no
O37 C27 3.386(2) 3_655 no
O37 C6 3.534(2) 4_554 no
O39 N32 3.184(2) 1_565 no
O39 C21 3.270(3) 4_564 no
O39 C27 3.412(2) 1_565 no
O39 C23 3.519(2) 4_564 no
O39 C26 3.540(2) 1_565 no
O40 C10 3.093(2) . no
O40 N8 3.196(2) . no
O40 C18 3.569(3) 4_554 no
O40 C5 3.584(3) 1_565 no
N35 C22 3.528(2) 4_554 no
C5 C10 3.572(2) 1_545 no
C9 C25 3.326(2) 2_666 no
C20 C29 3.503(2) 4 no
C21 C28 3.467(2) 4 no
C21 C27 3.593(2) 4 no

loop_
_geom_hbond_atom_site_label_D
_geom_hbond_atom_site_label_H
_geom_hbond_atom_site_label_A
_geom_hbond_site_symmetry_A
_geom_hbond_angle_DHA
_geom_hbond_distance_DH
_geom_hbond_distance_HA
_geom_hbond_distance_DA
_geom_hbond_publ_flag
N8 H81 O31 . 153.3(16) 0.95(2) 1.794(17) 2.680(2) yes
N8 H81 O40 . 128.0(13) 0.95(2) 2.520(18) 3.196(2) yes
O12 H121 O4 1_565 168.0(19) 0.89(2) 1.88(2) 2.758(2) yes

loop_
_geom_torsion_atom_site_label_1
_geom_torsion_atom_site_label_2
_geom_torsion_atom_site_label_3
_geom_torsion_atom_site_label_4
_geom_torsion
_geom_torsion_publ_flag
O4 C3 C2 C1 134.6(1) no
O4 C3 C6 C7 -161.8(1) no
O12 C11 O24 C23 59.3(2) no
O12 C11 C10 N8 -159.8(1) no
O12 C11 C13 C1 44.4(2) no
O12 C11 C13 C7 162.7(1) no
O12 C11 C13 C14 -78.6(1) no
O17 C16 C15 C14 -177.5(2) no
O17 C16 C20 O19 -0.4(2) no
O17 C16 C20 C21 177.7(2) no
O17 C18 O19 C20 18.0(2) no
O19 C18 O17 C16 -18.2(2) no
O19 C20 C16 C15 -178.8(1) no
O19 C20 C21 C22 177.7(2) no
O24 C11 C10 N8 76.9(1) no
O24 C11 C13 C1 169.0(1) no
O24 C11 C13 C7 -72.6(1) no
O24 C11 C13 C14 46.0(2) no
O24 C23 C22 C14 -16.6(2) no
O24 C23 C22 C21 165.4(1) no
O31 C25 C26 N32 9.1(2) no
O31 C25 C26 C27 -169.4(1) no
O31 C25 C30 N38 -9.8(2) no
O31 C25 C30 C29 169.7(2) no
O33 N32 C26 C25 38.8(2) no
O33 N32 C26 C27 -142.5(2) no
O34 N32 C26 C25 -142.9(2) no
O34 N32 C26 C27 35.7(2) no
O36 N35 C28 C27 3.4(3) no
O36 N35 C28 C29 -174.7(2) no
O37 N35 C28 C27 -178.2(2) no
O37 N35 C28 C29 3.6(3) no
O39 N38 C30 C25 154.1(2) no
O39 N38 C30 C29 -25.4(3) no
O40 N38 C30 C25 -27.4(2) no
O40 N38 C30 C29 153.1(2) no
N8 C7 C6 C3 -67.8(2) no
N8 C7 C13 C1 90.1(1) no
N8 C7 C13 C11 -26.8(1) no
N8 C7 C13 C14 -146.1(1) no
N8 C10 C11 C13 -38.3(1) no
N32 C26 C25 C30 -175.3(1) no
N32 C26 C27 C28 177.7(1) no
N35 C28 C27 C26 -177.9(1) no
N35 C28 C29 C30 178.3(2) no
N38 C30 C25 C26 174.8(1) no
N38 C30 C29 C28 -177.6(2) no
C1 C2 C3 C6 15.4(2) no
C1 C13 C7 C6 -33.9(2) no
C1 C13 C11 C10 -78.4(1) no
C1 C13 C14 C15 42.1(2) no
C1 C13 C14 C22 -138.4(1) no
C2 C1 C13 C7 6.9(2) no
C2 C1 C13 C11 119.0(2) no
C2 C1 C13 C14 -117.2(2) no
C2 C3 O4 C5 87.9(2) no
C2 C3 C6 C7 -41.8(2) no
C3 C2 C1 C13 2.3(2) no
C3 C6 C7 C13 52.6(2) no
C5 O4 C3 C6 -150.1(1) no
C6 C7 N8 C9 -106.9(1) no
C6 C7 N8 C10 129.3(1) no
C6 C7 C13 C11 -150.7(1) no
C6 C7 C13 C14 90.0(1) no
C7 N8 C10 C11 21.3(1) no
C7 C13 C11 C10 40.0(1) no
C7 C13 C14 C15 -82.4(2) no
C7 C13 C14 C22 97.2(2) no
C9 N8 C7 C13 127.8(1) no
C9 N8 C10 C11 -102.4(1) no
C10 N8 C7 C13 3.9(1) no
C10 C11 O24 C23 -176.3(1) no
C10 C11 C13 C14 158.6(1) no
C11 O24 C23 C22 49.9(2) no
C11 C13 C14 C15 164.4(1) no
C11 C13 C14 C22 -16.0(2) no
C13 C11 O24 C23 -65.3(1) no
C13 C14 C15 C16 179.8(1) no
C13 C14 C22 C21 179.6(1) no
C13 C14 C22 C23 1.5(2) no
C14 C15 C16 C20 0.6(2) no
C14 C22 C21 C20 0.7(2) no
C15 C14 C22 C21 -0.9(2) no
C15 C14 C22 C23 -178.9(1) no
C15 C16 O17 C18 -170.3(2) no
C15 C16 C20 C21 -0.7(3) no
C16 C15 C14 C22 0.2(2) no
C16 C20 O19 C18 -11.0(2) no
C16 C20 C21 C22 0.0(3) no
C18 O17 C16 C20 11.5(2) no
C18 O19 C20 C21 171.1(2) no
C20 C21 C22 C23 178.8(2) no
C25 C26 C27 C28 -3.8(2) no
C25 C30 C29 C28 2.9(3) no
C26 C25 C30 C29 -5.7(2) no
C26 C27 C28 C29 0.2(2) no
C27 C26 C25 C30 6.2(2) no
C27 C28 C29 C30 0.3(3) no
